data_4321265
loop_
_publ_author_name
'H. V. Rasika Dias'
'Ziyun Wang'

_publ_section_title
;
 Adduct Formation or Metathesis Reactions of Silver Complexes Containing
 the Fluorinated Ligands [HB(3,5-(CF3)2Pz)3]- and [CF3SO3]-: Formation of
 Silver Adducts Containing Unsupported Silver-Germanium Bonds
;
_journal_name_full 'Inorganic Chemistry'
_journal_page_first 3890
_journal_page_last 3893
_journal_paper_doi 10.1021/ic000414t
_journal_volume 39
_journal_year 2000
_chemical_formula_sum 'C25 H17 Ag B Cl3 F18 Ge N8'
_chemical_formula_weight 1069.09
_chemical_name_common '[HB(CF3)2Tp]AgGeCl[(Me)2ATI]'
_chemical_name_systematic
; 

 ? 

;
_space_group_IT_number 14
_symmetry_cell_setting monoclinic
_symmetry_space_group_name_Hall '-P 2ybc'
_symmetry_space_group_name_H-M 'P 1 21/c 1'
_atom_sites_solution_hydrogens geom
_atom_sites_solution_primary direct
_atom_sites_solution_secondary difmap
_audit_creation_method SHELXL-97
_cell_angle_alpha 90.00
_cell_angle_beta 114.120(12)
_cell_angle_gamma 90.00
_cell_formula_units_Z 4
_cell_length_a 14.148(2)
_cell_length_b 17.524(2)
_cell_length_c 16.006(3)
_cell_measurement_reflns_used 26
_cell_measurement_temperature 183(2)
_cell_measurement_theta_max 12.49
_cell_measurement_theta_min 4.88
_cell_volume 3621.9(10)
_computing_cell_refinement 'Siemens XSCANS'
_computing_data_collection 'Siemens XSCANS'
_computing_data_reduction 'Siemens SHELXTL'
_computing_molecular_graphics 'Siemens SHELXTL'
_computing_publication_material 'Siemens SHELXTL'
_computing_structure_refinement 'SHELXL-97 (Sheldrick, 1997)'
_computing_structure_solution 'SHELXS-97 (Sheldrick, 1990)'
_diffrn_ambient_temperature 183(2)
_diffrn_measured_fraction_theta_full 1.000
_diffrn_measured_fraction_theta_max 1.000
_diffrn_measurement_method '\w scans'
_diffrn_radiation_monochromator graphite
_diffrn_radiation_source 'fine-focus sealed tube'
_diffrn_radiation_type MoK\a
_diffrn_radiation_wavelength 0.71073
_diffrn_reflns_av_R_equivalents 0.0222
_diffrn_reflns_av_sigmaI/netI 0.0380
_diffrn_reflns_limit_h_max 15
_diffrn_reflns_limit_h_min -1
_diffrn_reflns_limit_k_max 18
_diffrn_reflns_limit_k_min -1
_diffrn_reflns_limit_l_max 16
_diffrn_reflns_limit_l_min -17
_diffrn_reflns_number 5852
_diffrn_reflns_theta_full 22.50
_diffrn_reflns_theta_max 22.50
_diffrn_reflns_theta_min 1.81
_diffrn_standards_decay_% 5.48
_diffrn_standards_interval_count 97
_diffrn_standards_number 3
_exptl_absorpt_coefficient_mu 1.719
_exptl_absorpt_correction_T_max 0.9970
_exptl_absorpt_correction_T_min 0.7758
_exptl_absorpt_correction_type empirical
_exptl_crystal_colour yellow
_exptl_crystal_density_diffrn 1.960
_exptl_crystal_density_method 'not measured'
_exptl_crystal_description rods
_exptl_crystal_F_000 2080
_exptl_crystal_size_max 0.43
_exptl_crystal_size_mid 0.40
_exptl_crystal_size_min 0.22
_refine_diff_density_max 0.886
_refine_diff_density_min -0.721
_refine_diff_density_rms 0.078
_refine_ls_extinction_coef 0.00051(8)
_refine_ls_extinction_expression Fc^*^=kFc[1+0.001xFc^2^\l^3^/sin(2\q)]^-1/4^
_refine_ls_extinction_method SHELXL
_refine_ls_goodness_of_fit_ref 1.068
_refine_ls_hydrogen_treatment mixed
_refine_ls_matrix_type full
_refine_ls_number_parameters 520
_refine_ls_number_reflns 4742
_refine_ls_number_restraints 0
_refine_ls_restrained_S_all 1.068
_refine_ls_R_factor_all 0.0564
_refine_ls_R_factor_gt 0.0393
_refine_ls_shift/su_max 0.005
_refine_ls_shift/su_mean 0.000
_refine_ls_structure_factor_coef Fsqd
_refine_ls_weighting_details 'calc w=1/[\s^2^(Fo^2^)+(0.0248P)^2^+12.7721P] where P=(Fo^2^+2Fc^2^)/3'
_refine_ls_weighting_scheme calc
_refine_ls_wR_factor_gt 0.0837
_refine_ls_wR_factor_ref 0.0905
_reflns_number_gt 3772
_reflns_number_total 4742
_reflns_threshold_expression >2sigma(I)
_cod_data_source_file ic000414t_1.cif
_cod_data_source_block rd183
_cod_depositor_comments
;
The following automatic conversions were performed:

'_symmetry_cell_setting' value 'Monoclinic' changed to 'monoclinic'
according to the built-in table from CIF Core dictionary named
'cif_core.dic' version 2.4.1 from 2010-06-29.

Automatic conversion script
Id: cif_fix_values 1646 2011-03-28 12:23:43Z adriana 
;
_cod_original_cell_volume 3622.1(11)
_cod_database_code 4321265

loop_
_symmetry_equiv_pos_as_xyz
'x, y, z'
'-x, y+1/2, -z+1/2'
'-x, -y, -z'
'x, -y-1/2, z-1/2'

loop_
_atom_site_label
_atom_site_type_symbol
_atom_site_fract_x
_atom_site_fract_y
_atom_site_fract_z
_atom_site_U_iso_or_equiv
_atom_site_adp_type
_atom_site_occupancy
_atom_site_symmetry_multiplicity
_atom_site_calc_flag
_atom_site_refinement_flags
_atom_site_disorder_assembly
_atom_site_disorder_group
Ag Ag 0.45521(3) 0.05763(3) 0.69642(3) 0.03312(15) Uani 1 1 d . . .
Ge Ge 0.29335(5) 0.05830(4) 0.56157(4) 0.03332(18) Uani 1 1 d . . .
N11 N 0.6526(3) -0.0196(3) 0.8644(3) 0.0271(11) Uani 1 1 d . . .
N12 N 0.5637(3) -0.0420(2) 0.7947(3) 0.0261(11) Uani 1 1 d . . .
N21 N 0.5768(3) 0.0940(2) 0.9144(3) 0.0271(11) Uani 1 1 d . . .
N22 N 0.4849(3) 0.1096(2) 0.8438(3) 0.0285(11) Uani 1 1 d . . .
N31 N 0.6858(3) 0.1152(2) 0.8234(3) 0.0264(10) Uani 1 1 d . . .
N32 N 0.6236(3) 0.1075(2) 0.7329(3) 0.0260(10) Uani 1 1 d . . .
C13 C 0.5726(4) -0.1172(3) 0.7879(4) 0.0264(13) Uani 1 1 d . . .
C14 C 0.6655(5) -0.1444(3) 0.8529(4) 0.0343(14) Uani 1 1 d . . .
H14 H 0.6894 -0.1956 0.8625 0.041 Uiso 1 1 calc R . .
C15 C 0.7144(4) -0.0815(3) 0.8993(4) 0.0311(14) Uani 1 1 d . . .
C16 C 0.4885(5) -0.1616(3) 0.7150(4) 0.0360(15) Uani 1 1 d . . .
C17 C 0.8203(5) -0.0769(3) 0.9749(5) 0.0462(17) Uani 1 1 d . . .
C23 C 0.4213(4) 0.1332(3) 0.8816(4) 0.0299(13) Uani 1 1 d . . .
C24 C 0.4713(5) 0.1333(3) 0.9761(4) 0.0374(15) Uani 1 1 d . . .
H24 H 0.4437 0.1477 1.0188 0.045 Uiso 1 1 calc R . .
C25 C 0.5686(4) 0.1081(3) 0.9946(4) 0.0317(14) Uani 1 1 d . . .
C26 C 0.3140(5) 0.1578(4) 0.8232(4) 0.0393(15) Uani 1 1 d . . .
C27 C 0.6538(5) 0.0979(4) 1.0862(4) 0.0444(17) Uani 1 1 d . . .
C33 C 0.6588(4) 0.1560(3) 0.6889(4) 0.0298(13) Uani 1 1 d . . .
C34 C 0.7436(4) 0.1969(3) 0.7486(4) 0.0335(14) Uani 1 1 d . . .
H34 H 0.7819 0.2352 0.7340 0.040 Uiso 1 1 calc R . .
C35 C 0.7592(4) 0.1693(3) 0.8330(4) 0.0313(14) Uani 1 1 d . . .
C36 C 0.6057(5) 0.1620(4) 0.5875(4) 0.0399(15) Uani 1 1 d . . .
C37 C 0.8406(5) 0.1927(4) 0.9235(4) 0.0391(15) Uani 1 1 d . . .
F16A F 0.3985(3) -0.1257(2) 0.6813(3) 0.0542(10) Uani 1 1 d . . .
F16B F 0.5124(3) -0.1778(2) 0.6448(2) 0.0523(10) Uani 1 1 d . . .
F16C F 0.4734(3) -0.2283(2) 0.7468(2) 0.0536(10) Uani 1 1 d . . .
F17A F 0.8617(3) -0.1464(2) 0.9949(3) 0.0665(12) Uani 1 1 d . . .
F17B F 0.8226(3) -0.0482(2) 1.0527(3) 0.0692(12) Uani 1 1 d . . .
F17C F 0.8841(3) -0.0339(2) 0.9523(3) 0.0654(12) Uani 1 1 d . . .
F26A F 0.3109(3) 0.2129(2) 0.7658(3) 0.0652(12) Uani 1 1 d . . .
F26B F 0.2565(3) 0.1015(2) 0.7716(3) 0.0593(11) Uani 1 1 d . . .
F26C F 0.2665(3) 0.1826(3) 0.8741(3) 0.0788(14) Uani 1 1 d . . .
F27A F 0.6856(4) 0.0267(3) 1.1027(3) 0.0745(13) Uani 1 1 d . . .
F27B F 0.6218(3) 0.1187(3) 1.1502(2) 0.0899(17) Uani 1 1 d . . .
F27C F 0.7369(3) 0.1396(2) 1.1015(2) 0.0592(11) Uani 1 1 d . . .
F36A F 0.6658(4) 0.1971(3) 0.5543(3) 0.0862(16) Uani 1 1 d . . .
F36B F 0.5179(3) 0.2009(2) 0.5596(2) 0.0639(12) Uani 1 1 d . . .
F36C F 0.5811(3) 0.0943(2) 0.5470(2) 0.0568(10) Uani 1 1 d . . .
F37A F 0.8989(3) 0.2477(2) 0.9112(3) 0.0645(12) Uani 1 1 d . . .
F37B F 0.9038(3) 0.1356(2) 0.9674(2) 0.0531(10) Uani 1 1 d . . .
F37C F 0.8011(3) 0.2201(2) 0.9800(2) 0.0568(10) Uani 1 1 d . . .
B B 0.6713(5) 0.0651(4) 0.8976(4) 0.0275(14) Uani 1 1 d . . .
N1 N 0.1927(4) -0.0185(3) 0.5393(3) 0.0349(12) Uani 1 1 d . . .
N9 N 0.2661(4) 0.0408(3) 0.4369(3) 0.0345(12) Uani 1 1 d . . .
C2 C 0.1434(4) -0.0405(3) 0.4525(4) 0.0339(14) Uani 1 1 d . . .
C3 C 0.0592(5) -0.0920(4) 0.4246(4) 0.0427(16) Uani 1 1 d . . .
H3A H 0.0410 -0.1093 0.4723 0.051 Uiso 1 1 calc R . .
C4 C -0.0006(5) -0.1210(4) 0.3392(5) 0.055(2) Uani 1 1 d . . .
H4A H -0.0524 -0.1560 0.3383 0.067 Uiso 1 1 calc R . .
C5 C 0.0013(6) -0.1085(4) 0.2552(5) 0.0571(19) Uani 1 1 d . . .
H5A H -0.0491 -0.1342 0.2042 0.069 Uiso 1 1 calc R . .
C6 C 0.0698(5) -0.0619(4) 0.2386(4) 0.0504(18) Uani 1 1 d . . .
H6A H 0.0605 -0.0600 0.1765 0.060 Uiso 1 1 calc R . .
C7 C 0.1499(5) -0.0175(4) 0.2975(4) 0.0440(16) Uani 1 1 d . . .
H7A H 0.1871 0.0097 0.2693 0.053 Uiso 1 1 calc R . .
C8 C 0.1853(4) -0.0060(3) 0.3918(4) 0.0323(14) Uani 1 1 d . . .
C10 C 0.1656(5) -0.0479(4) 0.6124(4) 0.0473(17) Uani 1 1 d . . .
H10A H 0.2140 -0.0275 0.6714 0.071 Uiso 1 1 calc R . .
H10B H 0.1699 -0.1038 0.6136 0.071 Uiso 1 1 calc R . .
H10C H 0.0949 -0.0323 0.6011 0.071 Uiso 1 1 calc R . .
C11 C 0.3205(5) 0.0824(4) 0.3908(4) 0.0508(19) Uani 1 1 d . . .
H11A H 0.3764 0.1127 0.4357 0.076 Uiso 1 1 calc R . .
H11B H 0.2719 0.1162 0.3443 0.076 Uiso 1 1 calc R . .
H11C H 0.3498 0.0460 0.3613 0.076 Uiso 1 1 calc R . .
Cl1 Cl 0.19320(14) 0.16283(9) 0.54155(11) 0.0526(5) Uani 1 1 d . . .
Cl2 Cl 0.09734(17) 0.18172(13) 0.18552(18) 0.0834(7) Uani 1 1 d . . .
Cl3 Cl -0.0128(3) 0.1520(2) 0.2946(2) 0.1721(19) Uani 1 1 d . . .
C C -0.0142(8) 0.1527(7) 0.1912(6) 0.106(3) Uani 1 1 d . . .
H0A H -0.0709 0.1866 0.1519 0.128 Uiso 1 1 calc R . .
H0B H -0.0304 0.1006 0.1655 0.128 Uiso 1 1 calc R . .
H H 0.741(5) 0.068(3) 0.963(4) 0.050 Uiso 1 1 d . . .

loop_
_atom_site_aniso_label
_atom_site_aniso_U_11
_atom_site_aniso_U_22
_atom_site_aniso_U_33
_atom_site_aniso_U_23
_atom_site_aniso_U_13
_atom_site_aniso_U_12
Ag 0.0284(3) 0.0375(3) 0.0274(2) 0.0023(2) 0.00531(19) -0.0021(2)
Ge 0.0310(4) 0.0328(3) 0.0295(3) 0.0034(3) 0.0056(3) -0.0050(3)
N11 0.025(3) 0.027(3) 0.028(2) 0.002(2) 0.009(2) 0.000(2)
N12 0.024(3) 0.027(3) 0.024(2) 0.000(2) 0.007(2) -0.002(2)
N21 0.028(3) 0.023(2) 0.029(3) 0.001(2) 0.009(2) -0.001(2)
N22 0.029(3) 0.026(3) 0.027(2) 0.001(2) 0.007(2) 0.000(2)
N31 0.024(2) 0.025(2) 0.030(3) -0.002(2) 0.010(2) -0.002(2)
N32 0.026(3) 0.027(3) 0.027(3) 0.002(2) 0.012(2) 0.001(2)
C13 0.026(3) 0.022(3) 0.029(3) 0.000(2) 0.009(3) -0.003(3)
C14 0.037(4) 0.022(3) 0.044(4) 0.001(3) 0.017(3) 0.006(3)
C15 0.032(3) 0.026(3) 0.034(3) 0.003(3) 0.013(3) 0.007(3)
C16 0.052(4) 0.025(3) 0.034(3) 0.002(3) 0.021(3) 0.000(3)
C17 0.037(4) 0.029(4) 0.059(5) 0.004(3) 0.007(3) 0.007(3)
C23 0.031(3) 0.025(3) 0.039(3) -0.001(3) 0.019(3) -0.002(3)
C24 0.043(4) 0.038(4) 0.039(4) -0.009(3) 0.024(3) -0.007(3)
C25 0.033(4) 0.035(3) 0.027(3) -0.005(3) 0.013(3) -0.009(3)
C26 0.038(4) 0.039(4) 0.048(4) 0.005(3) 0.024(3) 0.003(3)
C27 0.054(4) 0.049(4) 0.034(4) 0.001(3) 0.022(3) -0.003(4)
C33 0.033(3) 0.027(3) 0.031(3) 0.008(3) 0.015(3) 0.005(3)
C34 0.031(3) 0.028(3) 0.043(4) 0.001(3) 0.017(3) -0.004(3)
C35 0.026(3) 0.028(3) 0.041(4) -0.002(3) 0.015(3) 0.000(3)
C36 0.040(4) 0.046(4) 0.034(3) 0.004(3) 0.015(3) -0.001(3)
C37 0.033(4) 0.037(4) 0.044(4) 0.002(3) 0.013(3) -0.007(3)
F16A 0.035(2) 0.048(2) 0.061(2) -0.0170(19) 0.0017(18) 0.0036(19)
F16B 0.058(2) 0.067(3) 0.040(2) -0.0210(19) 0.0285(19) -0.020(2)
F16C 0.062(3) 0.040(2) 0.054(2) 0.0031(18) 0.019(2) -0.0197(19)
F17A 0.048(2) 0.039(2) 0.083(3) 0.008(2) -0.003(2) 0.014(2)
F17B 0.076(3) 0.060(3) 0.040(2) 0.001(2) -0.009(2) 0.016(2)
F17C 0.031(2) 0.052(2) 0.095(3) 0.004(2) 0.007(2) -0.0040(19)
F26A 0.046(2) 0.057(3) 0.086(3) 0.034(2) 0.020(2) 0.010(2)
F26B 0.036(2) 0.054(2) 0.067(3) 0.004(2) 0.0005(19) -0.002(2)
F26C 0.047(2) 0.130(4) 0.067(3) -0.006(3) 0.030(2) 0.029(3)
F27A 0.084(3) 0.061(3) 0.049(2) 0.018(2) -0.002(2) -0.001(2)
F27B 0.060(3) 0.181(5) 0.031(2) -0.017(3) 0.020(2) 0.005(3)
F27C 0.045(2) 0.076(3) 0.044(2) -0.012(2) 0.0061(19) -0.021(2)
F36A 0.085(3) 0.134(4) 0.042(2) 0.014(3) 0.028(2) -0.048(3)
F36B 0.072(3) 0.059(3) 0.042(2) 0.0091(19) 0.004(2) 0.027(2)
F36C 0.082(3) 0.045(2) 0.038(2) -0.0017(18) 0.018(2) 0.005(2)
F37A 0.059(3) 0.064(3) 0.058(2) 0.000(2) 0.011(2) -0.039(2)
F37B 0.034(2) 0.057(2) 0.050(2) 0.0005(19) -0.0017(18) -0.0052(19)
F37C 0.058(3) 0.058(2) 0.051(2) -0.019(2) 0.020(2) -0.010(2)
B 0.027(3) 0.023(3) 0.027(3) 0.001(3) 0.005(3) 0.004(3)
N1 0.035(3) 0.034(3) 0.034(3) 0.002(2) 0.012(2) -0.003(2)
N9 0.031(3) 0.037(3) 0.034(3) 0.004(2) 0.011(2) -0.004(2)
C2 0.026(3) 0.026(3) 0.041(4) 0.004(3) 0.005(3) 0.006(3)
C3 0.034(4) 0.039(4) 0.053(4) 0.004(3) 0.015(3) -0.004(3)
C4 0.033(4) 0.043(4) 0.071(5) -0.003(4) 0.002(4) -0.012(3)
C5 0.046(4) 0.054(5) 0.052(5) -0.017(4) -0.001(4) -0.006(4)
C6 0.042(4) 0.052(4) 0.043(4) -0.012(3) 0.004(3) 0.007(4)
C7 0.039(4) 0.044(4) 0.038(4) -0.007(3) 0.005(3) 0.004(3)
C8 0.021(3) 0.034(3) 0.040(3) 0.002(3) 0.010(3) 0.006(3)
C10 0.045(4) 0.048(4) 0.049(4) 0.002(3) 0.020(3) -0.006(3)
C11 0.040(4) 0.071(5) 0.038(4) 0.010(3) 0.013(3) -0.018(4)
Cl1 0.0556(11) 0.0363(9) 0.0533(10) -0.0002(8) 0.0093(9) 0.0086(8)
Cl2 0.0637(13) 0.0764(15) 0.1164(18) 0.0156(13) 0.0432(13) 0.0024(12)
Cl3 0.229(4) 0.215(4) 0.136(3) 0.090(3) 0.140(3) 0.134(3)
C 0.085(7) 0.135(9) 0.084(7) 0.025(7) 0.020(6) 0.016(7)

loop_
_atom_type_symbol
_atom_type_description
_atom_type_scat_dispersion_real
_atom_type_scat_dispersion_imag
_atom_type_scat_source
C C 0.0033 0.0016 'International Tables Vol C Tables 4.2.6.8 and 6.1.1.4'
H H 0.0000 0.0000 'International Tables Vol C Tables 4.2.6.8 and 6.1.1.4'
B B 0.0013 0.0007 'International Tables Vol C Tables 4.2.6.8 and 6.1.1.4'
N N 0.0061 0.0033 'International Tables Vol C Tables 4.2.6.8 and 6.1.1.4'
F F 0.0171 0.0103 'International Tables Vol C Tables 4.2.6.8 and 6.1.1.4'
Cl Cl 0.1484 0.1585 'International Tables Vol C Tables 4.2.6.8 and 6.1.1.4'
Ge Ge 0.1547 1.8001 'International Tables Vol C Tables 4.2.6.8 and 6.1.1.4'
Ag Ag -0.8971 1.1015 'International Tables Vol C Tables 4.2.6.8 and 6.1.1.4'

loop_
_geom_angle_atom_site_label_1
_geom_angle_atom_site_label_2
_geom_angle_atom_site_label_3
_geom_angle
_geom_angle_site_symmetry_1
_geom_angle_site_symmetry_3
_geom_angle_publ_flag
N32 Ag N22 82.17(15) . . ?
N32 Ag Ge 134.88(10) . . ?
N22 Ag Ge 126.60(11) . . ?
N32 Ag N12 78.48(14) . . ?
N22 Ag N12 79.96(14) . . ?
Ge Ag N12 134.23(10) . . ?
N1 Ge N9 82.7(2) . . ?
N1 Ge Cl1 99.80(16) . . ?
N9 Ge Cl1 97.80(15) . . ?
N1 Ge Ag 122.10(14) . . ?
N9 Ge Ag 130.47(15) . . ?
Cl1 Ge Ag 116.14(5) . . ?
N12 N11 C15 109.3(4) . . ?
N12 N11 B 121.8(4) . . ?
C15 N11 B 128.8(4) . . ?
C13 N12 N11 105.5(4) . . ?
C13 N12 Ag 135.5(4) . . ?
N11 N12 Ag 116.9(3) . . ?
N22 N21 C25 109.1(4) . . ?
N22 N21 B 121.4(4) . . ?
C25 N21 B 129.5(5) . . ?
C23 N22 N21 106.2(4) . . ?
C23 N22 Ag 133.0(4) . . ?
N21 N22 Ag 117.7(3) . . ?
N32 N31 C35 108.7(4) . . ?
N32 N31 B 121.8(4) . . ?
C35 N31 B 129.5(5) . . ?
C33 N32 N31 106.4(4) . . ?
C33 N32 Ag 131.5(4) . . ?
N31 N32 Ag 116.5(3) . . ?
N12 C13 C14 111.8(5) . . ?
N12 C13 C16 120.4(5) . . ?
C14 C13 C16 127.8(5) . . ?
C15 C14 C13 104.3(5) . . ?
C14 C15 N11 109.0(5) . . ?
C14 C15 C17 127.4(5) . . ?
N11 C15 C17 123.5(5) . . ?
F16A C16 F16C 107.3(5) . . ?
F16A C16 F16B 107.0(5) . . ?
F16C C16 F16B 105.8(5) . . ?
F16A C16 C13 113.3(5) . . ?
F16C C16 C13 111.1(5) . . ?
F16B C16 C13 111.9(5) . . ?
F17A C17 F17B 106.3(5) . . ?
F17A C17 F17C 107.6(5) . . ?
F17B C17 F17C 106.2(5) . . ?
F17A C17 C15 110.0(5) . . ?
F17B C17 C15 114.2(6) . . ?
F17C C17 C15 112.1(5) . . ?
N22 C23 C24 110.9(5) . . ?
N22 C23 C26 120.6(5) . . ?
C24 C23 C26 128.5(5) . . ?
C25 C24 C23 105.0(5) . . ?
C24 C25 N21 108.9(5) . . ?
C24 C25 C27 126.7(5) . . ?
N21 C25 C27 124.3(5) . . ?
F26A C26 F26C 107.8(5) . . ?
F26A C26 F26B 105.8(5) . . ?
F26C C26 F26B 106.8(5) . . ?
F26A C26 C23 112.7(5) . . ?
F26C C26 C23 110.7(5) . . ?
F26B C26 C23 112.6(5) . . ?
F27A C27 F27C 106.4(6) . . ?
F27A C27 F27B 107.6(6) . . ?
F27C C27 F27B 105.3(5) . . ?
F27A C27 C25 112.7(5) . . ?
F27C C27 C25 114.9(5) . . ?
F27B C27 C25 109.5(6) . . ?
N32 C33 C34 111.8(5) . . ?
N32 C33 C36 119.6(5) . . ?
C34 C33 C36 128.6(5) . . ?
C35 C34 C33 104.1(5) . . ?
C34 C35 N31 109.0(5) . . ?
C34 C35 C37 127.7(5) . . ?
N31 C35 C37 123.3(5) . . ?
F36A C36 F36B 107.0(5) . . ?
F36A C36 F36C 107.7(5) . . ?
F36B C36 F36C 105.9(5) . . ?
F36A C36 C33 110.4(5) . . ?
F36B C36 C33 112.9(5) . . ?
F36C C36 C33 112.6(5) . . ?
F37C C37 F37B 106.8(5) . . ?
F37C C37 F37A 107.2(5) . . ?
F37B C37 F37A 107.4(5) . . ?
F37C C37 C35 112.6(5) . . ?
F37B C37 C35 113.0(5) . . ?
F37A C37 C35 109.5(5) . . ?
N21 B N31 109.9(4) . . ?
N21 B N11 109.3(5) . . ?
N31 B N11 109.5(4) . . ?
C2 N1 C10 122.4(5) . . ?
C2 N1 Ge 115.8(4) . . ?
C10 N1 Ge 121.7(4) . . ?
C8 N9 C11 122.5(5) . . ?
C8 N9 Ge 115.1(4) . . ?
C11 N9 Ge 121.9(4) . . ?
N1 C2 C3 121.9(6) . . ?
N1 C2 C8 113.2(5) . . ?
C3 C2 C8 124.9(5) . . ?
C4 C3 C2 130.3(6) . . ?
C5 C4 C3 131.4(7) . . ?
C4 C5 C6 125.6(6) . . ?
C5 C6 C7 130.6(7) . . ?
C6 C7 C8 130.6(7) . . ?
N9 C8 C7 121.1(6) . . ?
N9 C8 C2 112.3(5) . . ?
C7 C8 C2 126.6(6) . . ?
Cl3 C Cl2 115.3(6) . . ?

loop_
_geom_bond_atom_site_label_1
_geom_bond_atom_site_label_2
_geom_bond_distance
_geom_bond_site_symmetry_2
_geom_bond_publ_flag
Ag N32 2.375(4) . ?
Ag N22 2.400(4) . ?
Ag Ge 2.4215(9) . ?
Ag N12 2.431(4) . ?
Ge N1 1.885(5) . ?
Ge N9 1.896(5) . ?
Ge Cl1 2.2573(18) . ?
N11 N12 1.354(6) . ?
N11 C15 1.362(7) . ?
N11 B 1.563(8) . ?
N12 C13 1.331(7) . ?
N21 N22 1.358(6) . ?
N21 C25 1.357(7) . ?
N21 B 1.552(8) . ?
N22 C23 1.339(7) . ?
N31 N32 1.360(6) . ?
N31 C35 1.367(7) . ?
N31 B 1.556(8) . ?
N32 C33 1.325(7) . ?
C13 C14 1.385(8) . ?
C13 C16 1.500(8) . ?
C14 C15 1.351(8) . ?
C15 C17 1.495(9) . ?
C16 F16A 1.321(7) . ?
C16 F16C 1.327(6) . ?
C16 F16B 1.330(6) . ?
C17 F17A 1.332(7) . ?
C17 F17B 1.332(8) . ?
C17 F17C 1.334(8) . ?
C23 C24 1.383(8) . ?
C23 C26 1.484(8) . ?
C24 C25 1.357(8) . ?
C25 C27 1.481(8) . ?
C26 F26A 1.321(7) . ?
C26 F26C 1.324(7) . ?
C26 F26B 1.330(7) . ?
C27 F27A 1.316(8) . ?
C27 F27C 1.319(7) . ?
C27 F27B 1.329(7) . ?
C33 C34 1.389(8) . ?
C33 C36 1.488(8) . ?
C34 C35 1.366(8) . ?
C35 C37 1.493(8) . ?
C36 F36A 1.323(7) . ?
C36 F36B 1.324(7) . ?
C36 F36C 1.328(7) . ?
C37 F37C 1.332(7) . ?
C37 F37B 1.334(7) . ?
C37 F37A 1.333(7) . ?
N1 C2 1.332(7) . ?
N1 C10 1.465(7) . ?
N9 C8 1.351(7) . ?
N9 C11 1.461(7) . ?
C2 C3 1.414(8) . ?
C2 C8 1.460(8) . ?
C3 C4 1.378(9) . ?
C4 C5 1.374(10) . ?
C5 C6 1.373(10) . ?
C6 C7 1.381(9) . ?
C7 C8 1.396(8) . ?
Cl2 C 1.695(10) . ?
Cl3 C 1.647(10) . ?
